data_2232140
loop_
_publ_author_name
'Toze, Flavien A. A.'
'Airiyan, Inga K.'
'Nikitina, Eugeniya V.'
'Sorokina, Elena A.'
'Khrustalev, Victor N.'

_publ_section_title
;
 Methyl
 (9a<i>R</i>*,10<i>S</i>*,11<i>R</i>*,13a<i>S</i>*,13b<i>S</i>*)-9-oxo-6,7,9,9a,10,11-hexahydro-5<i>H</i>,13b<i>H</i>-11,13a-epoxypyrrolo[2',1':3,4][1,4]diazepino[2,1-<i>a</i>]isoindole-10-carboxylate
;
_journal_coeditor_code AA2027
_journal_issue 11
_journal_name_full 'Acta Crystallographica Section E'
_journal_page_first o2852
_journal_page_last o2853
_journal_paper_doi 10.1107/S1600536811040360
_journal_volume 67
_journal_year 2011
_chemical_formula_iupac 'C17 H18 N2 O4'
_chemical_formula_moiety 'C17 H18 N2 O4'
_chemical_formula_sum 'C17 H18 N2 O4'
_chemical_formula_weight 314.33
_chemical_name_systematic
;
Methyl (9a<i>R</i>*,10<i>S</i>*,11<i>R</i>*,13a<i>S</i>*,13b<i>S</i>*)-
9-oxo-6,7,9,9a,10,11-hexahydro-5<i>H</i>,13b<i>H</i>-11,13a-
epoxypyrrolo[2',1':3,4][1,4]diazepino[2,1-<i>a</i>]isoindole-10-carboxylate
;
_space_group_IT_number 14
_symmetry_cell_setting monoclinic
_symmetry_space_group_name_Hall '-P 2yn'
_symmetry_space_group_name_H-M 'P 1 21/n 1'
_atom_sites_solution_hydrogens geom
_atom_sites_solution_primary direct
_atom_sites_solution_secondary difmap
_audit_creation_method SHELXL-97
_cell_angle_alpha 90.00
_cell_angle_beta 112.749(2)
_cell_angle_gamma 90.00
_cell_formula_units_Z 4
_cell_length_a 11.5817(12)
_cell_length_b 9.0152(10)
_cell_length_c 14.8607(16)
_cell_measurement_reflns_used 7472
_cell_measurement_temperature 100(2)
_cell_measurement_theta_max 32.59
_cell_measurement_theta_min 2.70
_cell_volume 1430.9(3)
_computing_cell_refinement 'SAINT-Plus (Bruker, 2001)'
_computing_data_collection 'APEX2 (Bruker, 2005)'
_computing_data_reduction 'SAINT-Plus (Bruker, 2001)'
_computing_molecular_graphics 'SHELXTL (Sheldrick, 2008)'
_computing_publication_material 'SHELXTL (Sheldrick, 2008)'
_computing_structure_refinement 'SHELXTL (Sheldrick, 2008)'
_computing_structure_solution 'SHELXTL (Sheldrick, 2008)'
_diffrn_ambient_temperature 100(2)
_diffrn_measured_fraction_theta_full 0.998
_diffrn_measured_fraction_theta_max 0.998
_diffrn_measurement_device_type 'Bruker APEXII CCD'
_diffrn_measurement_method '\f and \w'
_diffrn_radiation_monochromator graphite
_diffrn_radiation_source 'fine-focus sealed tube'
_diffrn_radiation_type MoK\a
_diffrn_radiation_wavelength 0.71073
_diffrn_reflns_av_R_equivalents 0.0278
_diffrn_reflns_av_sigmaI/netI 0.0228
_diffrn_reflns_limit_h_max 16
_diffrn_reflns_limit_h_min -16
_diffrn_reflns_limit_k_max 12
_diffrn_reflns_limit_k_min -12
_diffrn_reflns_limit_l_max 20
_diffrn_reflns_limit_l_min -20
_diffrn_reflns_number 17904
_diffrn_reflns_theta_full 30.00
_diffrn_reflns_theta_max 30.00
_diffrn_reflns_theta_min 1.91
_exptl_absorpt_coefficient_mu 0.105
_exptl_absorpt_correction_T_max 0.979
_exptl_absorpt_correction_T_min 0.969
_exptl_absorpt_correction_type multi-scan
_exptl_absorpt_process_details '(SADABS; Sheldrick, 2003)'
_exptl_crystal_colour colourless
_exptl_crystal_density_diffrn 1.459
_exptl_crystal_density_method 'not measured'
_exptl_crystal_description prism
_exptl_crystal_F_000 664
_exptl_crystal_size_max 0.30
_exptl_crystal_size_mid 0.20
_exptl_crystal_size_min 0.20
_refine_diff_density_max 0.401
_refine_diff_density_min -0.252
_refine_ls_extinction_method none
_refine_ls_goodness_of_fit_ref 1.000
_refine_ls_hydrogen_treatment constr
_refine_ls_matrix_type full
_refine_ls_number_parameters 209
_refine_ls_number_reflns 4167
_refine_ls_number_restraints 0
_refine_ls_restrained_S_all 1.000
_refine_ls_R_factor_all 0.0423
_refine_ls_R_factor_gt 0.0372
_refine_ls_shift/su_max 0.000
_refine_ls_shift/su_mean 0.000
_refine_ls_structure_factor_coef Fsqd
_refine_ls_weighting_details 'calc w=1/[\s^2^(Fo^2^)+(0.0545P)^2^+0.5450P] where P=(Fo^2^+2Fc^2^)/3'
_refine_ls_weighting_scheme calc
_refine_ls_wR_factor_gt 0.0950
_refine_ls_wR_factor_ref 0.0993
_reflns_number_gt 3685
_reflns_number_total 4167
_reflns_threshold_expression I>2\s(I)
_cod_data_source_file aa2027.cif
_cod_data_source_block I
_cod_original_sg_symbol_H-M 'P 21/n'
_cod_database_code 2232140
_cod_database_fobs_code 2232140

loop_
_symmetry_equiv_pos_as_xyz
'x, y, z'
'-x+1/2, y+1/2, -z+1/2'
'-x, -y, -z'
'x-1/2, -y-1/2, z-1/2'

loop_
_atom_site_type_symbol
_atom_site_label
_atom_site_fract_x
_atom_site_fract_y
_atom_site_fract_z
_atom_site_U_iso_or_equiv
_atom_site_adp_type
_atom_site_calc_flag
_atom_site_refinement_flags
_atom_site_occupancy
_atom_site_symmetry_multiplicity
O O1 0.21252(7) 0.13743(9) 0.19684(5) 0.01893(16) Uani d . 1 1
O O2 0.12840(7) 0.15880(8) -0.04077(6) 0.01879(15) Uani d . 1 1
O O3 0.00054(7) 0.29911(8) 0.00561(6) 0.01676(15) Uani d . 1 1
C C1 0.72407(9) 0.21971(11) 0.19832(7) 0.01507(18) Uani d . 1 1
H H1 0.7658 0.3084 0.2280 0.018 Uiso calc R 1 1
C C2 0.77184(9) 0.10722(12) 0.15513(7) 0.01717(19) Uani d . 1 1
H H2 0.8510 0.1073 0.1498 0.021 Uiso calc R 1 1
C C3 0.68230(9) -0.00134(11) 0.12259(7) 0.01630(19) Uani d . 1 1
H H3 0.6892 -0.0906 0.0911 0.020 Uiso calc R 1 1
N N4 0.58103(8) 0.04029(9) 0.14314(6) 0.01360(16) Uani d . 1 1
C C5 0.46763(9) -0.04890(11) 0.12104(7) 0.01633(18) Uani d . 1 1
H H5A 0.4717 -0.1360 0.0818 0.020 Uiso calc R 1 1
H H5B 0.3940 0.0110 0.0811 0.020 Uiso calc R 1 1
C C6 0.44989(9) -0.10258(11) 0.21236(7) 0.01676(19) Uani d . 1 1
H H6A 0.5128 -0.1802 0.2446 0.020 Uiso calc R 1 1
H H6B 0.3658 -0.1479 0.1930 0.020 Uiso calc R 1 1
C C7 0.46293(9) 0.02321(11) 0.28511(7) 0.01455(18) Uani d . 1 1
H H7A 0.4117 -0.0004 0.3233 0.017 Uiso calc R 1 1
H H7B 0.5514 0.0302 0.3312 0.017 Uiso calc R 1 1
N N8 0.42359(7) 0.16558(9) 0.23701(6) 0.01275(15) Uani d . 1 1
C C9 0.30159(9) 0.20771(10) 0.19421(7) 0.01331(17) Uani d . 1 1
C C9A 0.29876(8) 0.35968(10) 0.14869(7) 0.01202(17) Uani d . 1 1
H H9A 0.2956 0.4404 0.1939 0.014 Uiso calc R 1 1
C C10 0.20435(8) 0.39060(10) 0.04251(7) 0.01249(17) Uani d . 1 1
H H10 0.1606 0.4872 0.0393 0.015 Uiso calc R 1 1
C C11 0.29855(8) 0.40367(10) -0.00989(7) 0.01305(17) Uani d . 1 1
H H11 0.2602 0.3913 -0.0824 0.016 Uiso calc R 1 1
C C12 0.37240(9) 0.54653(11) 0.02527(7) 0.01537(18) Uani d . 1 1
H H12 0.3626 0.6368 -0.0099 0.018 Uiso calc R 1 1
C C13 0.45390(9) 0.51866(10) 0.11585(7) 0.01456(18) Uani d . 1 1
H H13 0.5158 0.5835 0.1582 0.017 Uiso calc R 1 1
C C13A 0.42597(8) 0.36124(10) 0.13604(6) 0.01148(17) Uani d . 1 1
C C13B 0.51312(8) 0.26159(10) 0.21615(6) 0.01180(17) Uani d . 1 1
H H13B 0.5593 0.3234 0.2750 0.014 Uiso calc R 1 1
C C13C 0.60588(8) 0.17628(10) 0.18918(6) 0.01212(17) Uani d . 1 1
O O14 0.38943(6) 0.29270(7) 0.04125(5) 0.01203(14) Uani d . 1 1
C C14 0.11017(8) 0.26807(10) -0.00121(7) 0.01313(17) Uani d . 1 1
C C15 -0.09493(10) 0.18619(12) -0.03298(9) 0.0222(2) Uani d . 1 1
H H15A -0.1745 0.2235 -0.0332 0.033 Uiso calc R 1 1
H H15B -0.0700 0.0972 0.0079 0.033 Uiso calc R 1 1
H H15C -0.1049 0.1615 -0.0998 0.033 Uiso calc R 1 1

loop_
_atom_site_aniso_label
_atom_site_aniso_U_11
_atom_site_aniso_U_22
_atom_site_aniso_U_33
_atom_site_aniso_U_12
_atom_site_aniso_U_13
_atom_site_aniso_U_23
O1 0.0149(3) 0.0210(4) 0.0219(3) -0.0005(3) 0.0083(3) 0.0055(3)
O2 0.0196(3) 0.0164(3) 0.0230(4) -0.0020(3) 0.0111(3) -0.0050(3)
O3 0.0122(3) 0.0144(3) 0.0241(3) 0.0005(2) 0.0075(3) 0.0001(3)
C1 0.0129(4) 0.0176(4) 0.0145(4) 0.0001(3) 0.0051(3) -0.0006(3)
C2 0.0154(4) 0.0220(5) 0.0155(4) 0.0049(4) 0.0074(3) 0.0020(4)
C3 0.0209(5) 0.0159(4) 0.0138(4) 0.0062(4) 0.0086(3) 0.0015(3)
N4 0.0158(4) 0.0116(4) 0.0135(3) 0.0007(3) 0.0058(3) -0.0009(3)
C5 0.0183(4) 0.0132(4) 0.0156(4) -0.0027(3) 0.0045(3) -0.0025(3)
C6 0.0168(4) 0.0127(4) 0.0199(4) -0.0014(3) 0.0060(4) 0.0012(3)
C7 0.0144(4) 0.0142(4) 0.0139(4) 0.0012(3) 0.0043(3) 0.0036(3)
N8 0.0122(3) 0.0126(3) 0.0141(3) 0.0007(3) 0.0058(3) 0.0022(3)
C9 0.0144(4) 0.0145(4) 0.0117(4) 0.0013(3) 0.0058(3) 0.0003(3)
C9A 0.0122(4) 0.0120(4) 0.0124(4) 0.0016(3) 0.0054(3) 0.0001(3)
C10 0.0123(4) 0.0113(4) 0.0138(4) 0.0015(3) 0.0049(3) 0.0002(3)
C11 0.0133(4) 0.0125(4) 0.0136(4) 0.0016(3) 0.0054(3) 0.0013(3)
C12 0.0169(4) 0.0118(4) 0.0192(4) 0.0003(3) 0.0090(3) 0.0021(3)
C13 0.0160(4) 0.0107(4) 0.0187(4) -0.0010(3) 0.0085(3) -0.0008(3)
C13A 0.0125(4) 0.0106(4) 0.0119(4) 0.0001(3) 0.0053(3) -0.0015(3)
C13B 0.0113(4) 0.0119(4) 0.0120(4) -0.0003(3) 0.0044(3) -0.0010(3)
C13C 0.0127(4) 0.0119(4) 0.0114(4) 0.0009(3) 0.0042(3) -0.0004(3)
O14 0.0134(3) 0.0115(3) 0.0109(3) 0.0019(2) 0.0044(2) -0.0006(2)
C14 0.0126(4) 0.0140(4) 0.0125(4) 0.0017(3) 0.0047(3) 0.0024(3)
C15 0.0159(4) 0.0197(5) 0.0320(5) -0.0038(4) 0.0105(4) -0.0008(4)

loop_
_atom_type_symbol
_atom_type_description
_atom_type_scat_dispersion_real
_atom_type_scat_dispersion_imag
_atom_type_scat_source
C C 0.0033 0.0016 'International Tables Vol C Tables 4.2.6.8 and 6.1.1.4'
H H 0.0000 0.0000 'International Tables Vol C Tables 4.2.6.8 and 6.1.1.4'
N N 0.0061 0.0033 'International Tables Vol C Tables 4.2.6.8 and 6.1.1.4'
O O 0.0106 0.0060 'International Tables Vol C Tables 4.2.6.8 and 6.1.1.4'

loop_
_geom_angle_atom_site_label_1
_geom_angle_atom_site_label_2
_geom_angle_atom_site_label_3
_geom_angle
C14 O3 C15 115.05(8)
C13C C1 C2 107.32(9)
C13C C1 H1 126.3
C2 C1 H1 126.3
C3 C2 C1 107.17(9)
C3 C2 H2 126.4
C1 C2 H2 126.4
C2 C3 N4 108.73(8)
C2 C3 H3 125.6
N4 C3 H3 125.6
C3 N4 C13C 108.72(8)
C3 N4 C5 124.67(8)
C13C N4 C5 126.59(8)
N4 C5 C6 113.07(8)
N4 C5 H5A 109.0
C6 C5 H5A 109.0
N4 C5 H5B 109.0
C6 C5 H5B 109.0
H5A C5 H5B 107.8
C5 C6 C7 112.43(8)
C5 C6 H6A 109.1
C7 C6 H6A 109.1
C5 C6 H6B 109.1
C7 C6 H6B 109.1
H6A C6 H6B 107.8
N8 C7 C6 112.31(8)
N8 C7 H7A 109.1
C6 C7 H7A 109.1
N8 C7 H7B 109.1
C6 C7 H7B 109.1
H7A C7 H7B 107.9
C9 N8 C7 123.21(8)
C9 N8 C13B 115.22(8)
C7 N8 C13B 120.66(7)
O1 C9 N8 125.20(9)
O1 C9 C9A 127.32(9)
N8 C9 C9A 107.40(8)
C9 C9A C13A 101.72(7)
C9 C9A C10 119.79(8)
C13A C9A C10 101.68(7)
C9 C9A H9A 110.9
C13A C9A H9A 110.9
C10 C9A H9A 110.9
C14 C10 C9A 114.31(7)
C14 C10 C11 111.46(7)
C9A C10 C11 99.53(7)
C14 C10 H10 110.4
C9A C10 H10 110.4
C11 C10 H10 110.4
O14 C11 C12 102.00(7)
O14 C11 C10 101.10(7)
C12 C11 C10 107.40(7)
O14 C11 H11 114.9
C12 C11 H11 114.9
C10 C11 H11 114.9
C13 C12 C11 105.73(8)
C13 C12 H12 127.1
C11 C12 H12 127.1
C12 C13 C13A 104.76(8)
C12 C13 H13 127.6
C13A C13 H13 127.6
O14 C13A C13 102.28(7)
O14 C13A C13B 111.49(7)
C13 C13A C13B 125.58(8)
O14 C13A C9A 100.37(7)
C13 C13A C9A 108.53(7)
C13B C13A C9A 105.84(7)
N8 C13B C13C 113.03(8)
N8 C13B C13A 101.75(7)
C13C C13B C13A 114.94(7)
N8 C13B H13B 108.9
C13C C13B H13B 108.9
C13A C13B H13B 108.9
N4 C13C C1 108.06(8)
N4 C13C C13B 123.79(8)
C1 C13C C13B 128.00(9)
C11 O14 C13A 95.53(6)
O2 C14 O3 123.77(9)
O2 C14 C10 124.95(9)
O3 C14 C10 111.22(8)
O3 C15 H15A 109.5
O3 C15 H15B 109.5
H15A C15 H15B 109.5
O3 C15 H15C 109.5
H15A C15 H15C 109.5
H15B C15 H15C 109.5

loop_
_geom_bond_atom_site_label_1
_geom_bond_atom_site_label_2
_geom_bond_distance
O1 C9 1.2241(12)
O2 C14 1.2069(12)
O3 C14 1.3417(11)
O3 C15 1.4482(12)
C1 C13C 1.3790(13)
C1 C2 1.4217(13)
C1 H1 0.9500
C2 C3 1.3709(15)
C2 H2 0.9500
C3 N4 1.3735(12)
C3 H3 0.9500
N4 C13C 1.3790(12)
N4 C5 1.4648(12)
C5 C6 1.5276(14)
C5 H5A 0.9900
C5 H5B 0.9900
C6 C7 1.5335(14)
C6 H6A 0.9900
C6 H6B 0.9900
C7 N8 1.4540(12)
C7 H7A 0.9900
C7 H7B 0.9900
N8 C9 1.3602(12)
N8 C13B 1.4728(12)
C9 C9A 1.5227(13)
C9A C13A 1.5557(13)
C9A C10 1.5584(13)
C9A H9A 1.0000
C10 C14 1.5113(13)
C10 C11 1.5709(13)
C10 H10 1.0000
C11 O14 1.4379(11)
C11 C12 1.5224(13)
C11 H11 1.0000
C12 C13 1.3355(13)
C12 H12 0.9500
C13 C13A 1.5112(13)
C13 H13 0.9500
C13A O14 1.4437(11)
C13A C13B 1.5211(12)
C13B C13C 1.4964(12)
C13B H13B 1.0000
C15 H15A 0.9800
C15 H15B 0.9800
C15 H15C 0.9800

loop_
_geom_hbond_atom_site_label_D
_geom_hbond_atom_site_label_H
_geom_hbond_atom_site_label_A
_geom_hbond_site_symmetry_A
_geom_hbond_distance_DH
_geom_hbond_distance_HA
_geom_hbond_distance_DA
_geom_hbond_angle_DHA
_geom_hbond_publ_flag
C9A H9A O1 2_555 1.00 2.43 3.4334(13) 180 yes

loop_
_geom_torsion_atom_site_label_1
_geom_torsion_atom_site_label_2
_geom_torsion_atom_site_label_3
_geom_torsion_atom_site_label_4
_geom_torsion
C13C C1 C2 C3 -0.86(11)
C1 C2 C3 N4 0.56(11)
C2 C3 N4 C13C -0.05(10)
C2 C3 N4 C5 -178.73(8)
C3 N4 C5 C6 114.00(10)
C13C N4 C5 C6 -64.44(12)
N4 C5 C6 C7 49.81(11)
C5 C6 C7 N8 30.48(11)
C6 C7 N8 C9 80.15(11)
C6 C7 N8 C13B -88.42(10)
C7 N8 C9 O1 5.44(15)
C13B N8 C9 O1 174.58(9)
C7 N8 C9 C9A -177.68(8)
C13B N8 C9 C9A -8.54(10)
O1 C9 C9A C13A -160.63(9)
N8 C9 C9A C13A 22.59(9)
O1 C9 C9A C10 -49.71(13)
N8 C9 C9A C10 133.51(8)
C9 C9A C10 C14 7.94(11)
C13A C9A C10 C14 118.89(8)
C9 C9A C10 C11 -110.93(9)
C13A C9A C10 C11 0.01(8)
C14 C10 C11 O14 -84.18(8)
C9A C10 C11 O14 36.79(8)
C14 C10 C11 C12 169.35(7)
C9A C10 C11 C12 -69.68(8)
O14 C11 C12 C13 -30.93(9)
C10 C11 C12 C13 74.90(9)
C11 C12 C13 C13A -1.82(10)
C12 C13 C13A O14 33.99(9)
C12 C13 C13A C13B 162.06(9)
C12 C13 C13A C9A -71.52(9)
C9 C9A C13A O14 87.60(7)
C10 C9A C13A O14 -36.53(8)
C9 C9A C13A C13 -165.57(7)
C10 C9A C13A C13 70.29(8)
C9 C9A C13A C13B -28.44(9)
C10 C9A C13A C13B -152.58(7)
C9 N8 C13B C13C -133.68(8)
C7 N8 C13B C13C 35.75(11)
C9 N8 C13B C13A -9.87(10)
C7 N8 C13B C13A 159.56(8)
O14 C13A C13B N8 -84.63(8)
C13 C13A C13B N8 151.13(8)
C9A C13A C13B N8 23.60(9)
O14 C13A C13B C13C 37.88(10)
C13 C13A C13B C13C -86.36(11)
C9A C13A C13B C13C 146.11(8)
C3 N4 C13C C1 -0.50(10)
C5 N4 C13C C1 178.15(9)
C3 N4 C13C C13B 175.47(8)
C5 N4 C13C C13B -5.89(14)
C2 C1 C13C N4 0.83(10)
C2 C1 C13C C13B -174.91(9)
N8 C13B C13C N4 29.70(12)
C13A C13B C13C N4 -86.51(11)
N8 C13B C13C C1 -155.17(9)
C13A C13B C13C C1 88.61(11)
C12 C11 O14 C13A 49.61(8)
C10 C11 O14 C13A -61.07(7)
C13 C13A O14 C11 -51.18(8)
C13B C13A O14 C11 172.30(7)
C9A C13A O14 C11 60.57(7)
C15 O3 C14 O2 3.79(14)
C15 O3 C14 C10 -178.93(8)
C9A C10 C14 O2 -84.24(11)
C11 C10 C14 O2 27.65(13)
C9A C10 C14 O3 98.52(9)
C11 C10 C14 O3 -149.60(8)
